data_7055595
loop_
_publ_author_name
'Liu, Hui'
'Tu, Ji-Qiang'
'Zhang, Cheng-Hua'
'Xiao, Qiao-Ting'
'Wang, Tian-Hua'
'Ju, Xiu-Lian'

_publ_section_title
;
 Selective complexation of di-n-hexylammonium salts by tailed porphyrin
 host
;
_journal_issue 7
_journal_name_full 'New J. Chem.'
_journal_page_first 5679
_journal_paper_doi 10.1039/C6NJ00045B
_journal_volume 40
_journal_year 2016
_chemical_formula_moiety 'C48 H37 N5 O2 Zn'
_chemical_formula_sum 'C48 H37 N5 O2 Zn'
_chemical_formula_weight 781.19
_space_group_crystal_system monoclinic
_space_group_IT_number 14
_space_group_name_Hall '-P 2yn'
_space_group_name_H-M_alt 'P 1 21/n 1'
_symmetry_space_group_name_Hall '-P 2yn'
_symmetry_space_group_name_H-M 'P 1 21/n 1'
_atom_sites_solution_hydrogens geom
_atom_sites_solution_primary direct
_audit_creation_date 2016-05-17
_audit_creation_method
;
Olex2 1.2
(compiled 2016.02.19 svn.r3266 for OlexSys, GUI svn.r5155)
;
_audit_update_record
;
2016-05-17 deposited with the CCDC.
2016-06-01 downloaded from the CCDC.
;
_cell_angle_alpha 90
_cell_angle_beta 102.498(6)
_cell_angle_gamma 90
_cell_formula_units_Z 4
_cell_length_a 11.412(4)
_cell_length_b 15.341(6)
_cell_length_c 24.640(9)
_cell_measurement_reflns_used 3354
_cell_measurement_temperature 296(2)
_cell_measurement_theta_max 20.37
_cell_measurement_theta_min 2.26
_cell_volume 4212(3)
_computing_cell_refinement 'SAINT v7.68A (Bruker, 2009)'
_computing_data_reduction 'SAINT v7.68A (Bruker, 2009)'
_computing_molecular_graphics 'Olex2 (Dolomanov et al., 2009)'
_computing_publication_material 'Olex2 (Dolomanov et al., 2009)'
_computing_structure_refinement 'XL (Sheldrick, 2008)'
_computing_structure_solution 'ShelXS (Sheldrick, 2008)'
_diffrn_ambient_temperature 296.15
_diffrn_measured_fraction_theta_full 0.987
_diffrn_measured_fraction_theta_max 0.987
_diffrn_measurement_device_type 'CCD area detector'
_diffrn_measurement_method 'phi and omega scans'
_diffrn_radiation_type MoK\a
_diffrn_radiation_wavelength 0.71073
_diffrn_reflns_av_R_equivalents 0.0732
_diffrn_reflns_av_unetI/netI 0.0701
_diffrn_reflns_Laue_measured_fraction_full 0.987
_diffrn_reflns_Laue_measured_fraction_max 0.987
_diffrn_reflns_limit_h_max 11
_diffrn_reflns_limit_h_min -11
_diffrn_reflns_limit_k_max 15
_diffrn_reflns_limit_k_min -15
_diffrn_reflns_limit_l_max 25
_diffrn_reflns_limit_l_min -25
_diffrn_reflns_number 20500
_diffrn_reflns_point_group_measured_fraction_full 0.987
_diffrn_reflns_point_group_measured_fraction_max 0.987
_diffrn_reflns_theta_full 21.675
_diffrn_reflns_theta_max 21.675
_diffrn_reflns_theta_min 1.693
_exptl_absorpt_coefficient_mu 0.627
_exptl_absorpt_correction_T_max 0.7447
_exptl_absorpt_correction_T_min 0.6025
_exptl_absorpt_correction_type multi-scan
_exptl_absorpt_process_details
;
SADABS-2008/1 (Bruker,2008) was used for absorption correction.
wR2(int) was 0.1176 before and 0.0720 after correction.
The Ratio of minimum to maximum transmission is 0.8091.
The \l/2 correction factor is 0.0015.
;
_exptl_crystal_colour purple
_exptl_crystal_density_diffrn 1.232
_exptl_crystal_description block
_exptl_crystal_F_000 1624
_exptl_crystal_size_max 0.25
_exptl_crystal_size_mid 0.21
_exptl_crystal_size_min 0.18
_platon_squeeze_details
;
The disordered solvent molecules cannot be modeled and were treated 
by PLATON,SQUEEZE,1998.
There are total 90e per unit cell were accumulated which corresponds 
to 22.5e per formula. The 22.5e might come from one methanol molecule and were not included in the formula.
;
_refine_diff_density_max 0.396
_refine_diff_density_min -0.303
_refine_diff_density_rms 0.080
_refine_ls_extinction_method none
_refine_ls_goodness_of_fit_ref 1.037
_refine_ls_hydrogen_treatment constr
_refine_ls_matrix_type full
_refine_ls_number_parameters 624
_refine_ls_number_reflns 4879
_refine_ls_number_restraints 144
_refine_ls_restrained_S_all 1.029
_refine_ls_R_factor_all 0.0950
_refine_ls_R_factor_gt 0.0648
_refine_ls_shift/su_max 0.000
_refine_ls_shift/su_mean 0.000
_refine_ls_structure_factor_coef Fsqd
_refine_ls_weighting_details 'w=1/[\s^2^(Fo^2^)+(0.1199P)^2^] where P=(Fo^2^+2Fc^2^)/3'
_refine_ls_weighting_scheme calc
_refine_ls_wR_factor_gt 0.1752
_refine_ls_wR_factor_ref 0.1915
_reflns_Friedel_coverage 0.000
_reflns_number_gt 3330
_reflns_number_total 4879
_reflns_threshold_expression 'I > 2\s(I)'
_cod_data_source_file c6nj00045b2.cif
_cod_data_source_block 1445583
_cod_depositor_comments 'Adding full bibliography for 7055595.cif.'
_cod_database_code 7055595
_shelx_space_group_comment
;
The symmetry employed for this shelxl refinement is uniquely defined
by the following loop, which should always be used as a source of
symmetry information in preference to the above space-group names.
They are only intended as comments.
;
_shelx_estimated_absorpt_t_max 0.896
_shelx_estimated_absorpt_t_min 0.859
_olex2_refinement_description
;
1. Fixed Uiso
 At 1.2 times of:
  All C(H) groups, All C(H,H) groups, All N(H,H) groups
2. Restrained planarity
 C21A, C22A, C23A, C24A, C25A, C26A
 with sigma of 0.01
 C21, C22, C23, C24, C25, C26
 with sigma of 0.01
3. Rigid body (RIGU) restrains
 O1, C45, C46, O2, C47, C48, N5
 with sigma for 1-2 distances of 0.01 and sigma for 1-3 distances of 0.005
 O1A, C45A, C46A, O2A, C47A, C48A, N5A
 with sigma for 1-2 distances of 0.01 and sigma for 1-3 distances of 0.005
 C21, C22, C23, C24, C25, C26
 with sigma for 1-2 distances of 0.01 and sigma for 1-3 distances of 0.005
 C21A, C22A, C23A, C24A, C25A, C26A
 with sigma for 1-2 distances of 0.01 and sigma for 1-3 distances of 0.005
4. Others
 Sof(C21A)=Sof(C22A)=Sof(H22A)=Sof(C23A)=Sof(H23A)=Sof(C24A)=Sof(H24A)=
 Sof(C25A)=Sof(H25A)=Sof(C26A)=Sof(H26A)=1-FVAR(1)
 Sof(C21)=Sof(C22)=Sof(H22)=Sof(C23)=Sof(H23)=Sof(C24)=Sof(H24)=Sof(C25)=
 Sof(H25)=Sof(C26)=Sof(H26)=FVAR(1)
 Sof(N5A)=Sof(H5AA)=Sof(H5AB)=Sof(C48A)=Sof(H48C)=Sof(H48D)=Sof(C47A)=
 Sof(H47C)=Sof(H47D)=Sof(O2A)=Sof(C46A)=Sof(H46C)=Sof(H46D)=Sof(C45A)=Sof(H45C)=
 Sof(H45D)=Sof(O1A)=1-FVAR(2)
 Sof(C45)=Sof(H45A)=Sof(H45B)=Sof(C46)=Sof(H46A)=Sof(H46B)=Sof(C47)=Sof(H47A)=
 Sof(H47B)=Sof(C48)=Sof(H48A)=Sof(H48B)=Sof(N5)=Sof(H5A)=Sof(H5B)=Sof(O1)=
 Sof(O2)=FVAR(2)
5.a Secondary CH2 refined with riding coordinates:
 C45(H45A,H45B), C46(H46A,H46B), C47(H47A,H47B), C48(H48A,H48B), N5(H5A,H5B),
 N5A(H5AA,H5AB), C48A(H48C,H48D), C47A(H47C,H47D), C46A(H46C,H46D), C45A(H45C,
 H45D)
5.b Aromatic/amide H refined with riding coordinates:
 C2(H2), C1AA(H1AA), C7(H7), C2AA(H2AA), C12(H12), C13(H13), C17(H17),
 C18(H18), C22(H22), C23(H23), C24(H24), C25(H25), C26(H26), C29(H29), C30(H30),
  C31(H31), C32(H32), C34(H34), C35(H35), C36(H36), C37(H37), C38(H38),
 C40(H40), C41(H41), C42(H42), C43(H43), C44(H44), C22A(H22A), C23A(H23A),
 C24A(H24A), C25A(H25A), C26A(H26A)
;
_shelx_shelxl_version_number 2014/7
_olex2_submission_special_instructions 'No special instructions were received'

loop_
_space_group_symop_operation_xyz
'x, y, z'
'-x+1/2, y+1/2, -z+1/2'
'-x, -y, -z'
'x-1/2, -y-1/2, z-1/2'

loop_
_atom_site_label
_atom_site_type_symbol
_atom_site_fract_x
_atom_site_fract_y
_atom_site_fract_z
_atom_site_U_iso_or_equiv
_atom_site_adp_type
_atom_site_occupancy
_atom_site_site_symmetry_order
_atom_site_calc_flag
_atom_site_refinement_flags_posn
_atom_site_refinement_flags_adp
_atom_site_refinement_flags_occupancy
_atom_site_disorder_assembly
_atom_site_disorder_group
Zn Zn 0.48071(6) 0.72890(5) 0.17009(3) 0.0603(3) Uani 1 1 d . . . . .
C1 C 0.5821(6) 0.7625(4) 0.2945(3) 0.0726(18) Uani 1 1 d . . . . .
C2 C 0.6857(7) 0.7458(5) 0.3365(3) 0.096(2) Uani 1 1 d . . . . .
H2 H 0.6944 0.7567 0.3742 0.115 Uiso 1 1 calc R . . . .
C1AA C 0.7686(6) 0.7117(5) 0.3121(3) 0.091(2) Uani 1 1 d . . . . .
H1AA H 0.8461 0.6958 0.3297 0.110 Uiso 1 1 calc R . . . .
C4 C 0.7172(5) 0.7041(4) 0.2543(2) 0.0664(17) Uani 1 1 d . . . . .
C5 C 0.7750(5) 0.6664(4) 0.2157(2) 0.0624(15) Uani 1 1 d . . . . .
C6 C 0.7281(5) 0.6645(4) 0.1586(3) 0.0672(16) Uani 1 1 d . . . . .
C7 C 0.7870(6) 0.6252(5) 0.1183(3) 0.089(2) Uani 1 1 d . . . . .
H7 H 0.8621 0.5988 0.1255 0.107 Uiso 1 1 calc R . . . .
C2AA C 0.7110(6) 0.6344(5) 0.0677(3) 0.097(2) Uani 1 1 d . . . . .
H2AA H 0.7241 0.6146 0.0338 0.117 Uiso 1 1 calc R . . . .
C3AA C 0.6085(6) 0.6795(5) 0.0763(3) 0.0804(19) Uani 1 1 d . . . . .
C10 C 0.5108(6) 0.7017(5) 0.0351(3) 0.090(2) Uani 1 1 d . . . . .
C11 C 0.4056(6) 0.7405(5) 0.0432(3) 0.093(2) Uani 1 1 d . . . . .
C12 C 0.3086(8) 0.7704(7) 0.0003(3) 0.129(3) Uani 1 1 d . . . . .
H12 H 0.3046 0.7663 -0.0377 0.155 Uiso 1 1 calc R . . . .
C13 C 0.2252(7) 0.8052(6) 0.0239(3) 0.115(3) Uani 1 1 d . . . . .
H13 H 0.1521 0.8284 0.0054 0.138 Uiso 1 1 calc R . . . .
C14 C 0.2684(6) 0.8007(5) 0.0833(2) 0.0793(19) Uani 1 1 d . . . . .
C15 C 0.2060(5) 0.8266(4) 0.1221(3) 0.0671(16) Uani 1 1 d . . . . .
C16 C 0.2492(5) 0.8231(4) 0.1802(2) 0.0606(15) Uani 1 1 d . . . . .
C17 C 0.1863(6) 0.8553(4) 0.2201(3) 0.0719(17) Uani 1 1 d . . . . .
H17 H 0.1090 0.8782 0.2127 0.086 Uiso 1 1 calc R . . . .
C18 C 0.2592(6) 0.8465(4) 0.2698(3) 0.0766(18) Uani 1 1 d . . . . .
H18 H 0.2413 0.8614 0.3037 0.092 Uiso 1 1 calc R . . . .
C19 C 0.3702(6) 0.8100(4) 0.2620(2) 0.0647(16) Uani 1 1 d . . . . .
C20 C 0.4736(6) 0.7954(4) 0.3031(2) 0.0761(19) Uani 1 1 d . . . . .
C21 C 0.4798(16) 0.8161(13) 0.3617(8) 0.072(4) Uani 0.60(3) 1 d . U P A 1
C22 C 0.4216(15) 0.7676(14) 0.3961(8) 0.094(6) Uani 0.60(3) 1 d . U P A 1
H22 H 0.3805 0.7172 0.3822 0.113 Uiso 0.60(3) 1 calc R . P A 1
C23 C 0.4234(19) 0.7930(18) 0.4518(11) 0.135(9) Uani 0.60(3) 1 d . U P A 1
H23 H 0.3841 0.7595 0.4739 0.162 Uiso 0.60(3) 1 calc R . P A 1
C24 C 0.480(2) 0.8635(17) 0.4717(10) 0.142(8) Uani 0.60(3) 1 d . U P A 1
H24 H 0.4821 0.8811 0.5079 0.170 Uiso 0.60(3) 1 calc R . P A 1
C25 C 0.533(3) 0.9070(14) 0.4415(8) 0.167(10) Uani 0.60(3) 1 d . U P A 1
H25 H 0.5730 0.9570 0.4568 0.200 Uiso 0.60(3) 1 calc R . P A 1
C26 C 0.536(2) 0.8876(10) 0.3878(6) 0.116(7) Uani 0.60(3) 1 d . U P A 1
H26 H 0.5778 0.9242 0.3685 0.140 Uiso 0.60(3) 1 calc R . P A 1
C27 C 0.8929(6) 0.6258(5) 0.2368(3) 0.0727(17) Uani 1 1 d . . . . .
C28 C 0.8967(8) 0.5425(6) 0.2533(4) 0.111(3) Uani 1 1 d . . . . .
C29 C 1.0022(12) 0.5009(7) 0.2767(4) 0.139(4) Uani 1 1 d . . . . .
H29 H 1.0024 0.4434 0.2886 0.167 Uiso 1 1 calc R . . . .
C30 C 1.1062(10) 0.5463(9) 0.2819(4) 0.131(4) Uani 1 1 d . . . . .
H30 H 1.1787 0.5196 0.2976 0.158 Uiso 1 1 calc R . . . .
C31 C 1.1056(7) 0.6278(8) 0.2649(4) 0.131(3) Uani 1 1 d . . . . .
H31 H 1.1776 0.6578 0.2681 0.157 Uiso 1 1 calc R . . . .
C32 C 0.9977(7) 0.6689(5) 0.2424(3) 0.093(2) Uani 1 1 d . . . . .
H32 H 0.9977 0.7267 0.2311 0.112 Uiso 1 1 calc R . . . .
C33 C 0.5134(8) 0.6788(7) -0.0241(3) 0.106(3) Uani 1 1 d . . . . .
C34 C 0.4474(9) 0.6079(7) -0.0496(4) 0.132(3) Uani 1 1 d . . . . .
H34 H 0.4026 0.5734 -0.0307 0.158 Uiso 1 1 calc R . . . .
C35 C 0.4514(10) 0.5903(8) -0.1064(4) 0.141(4) Uani 1 1 d . . . . .
H35 H 0.4072 0.5447 -0.1257 0.169 Uiso 1 1 calc R . . . .
C36 C 0.5213(11) 0.6418(10) -0.1312(5) 0.145(4) Uani 1 1 d . . . . .
H36 H 0.5251 0.6296 -0.1678 0.174 Uiso 1 1 calc R . . . .
C37 C 0.5835(10) 0.7076(9) -0.1065(4) 0.142(4) Uani 1 1 d . . . . .
H37 H 0.6303 0.7417 -0.1247 0.171 Uiso 1 1 calc R . . . .
C38 C 0.5768(9) 0.7249(8) -0.0512(4) 0.144(4) Uani 1 1 d . . . . .
H38 H 0.6201 0.7718 -0.0332 0.172 Uiso 1 1 calc R . . . .
C39 C 0.0849(7) 0.8677(5) 0.1023(3) 0.081(2) Uani 1 1 d . . . . .
C40 C -0.0162(7) 0.8179(6) 0.0986(3) 0.105(2) Uani 1 1 d . . . . .
H40 H -0.0119 0.7596 0.1091 0.126 Uiso 1 1 calc R . . . .
C41 C -0.1280(8) 0.8601(10) 0.0780(4) 0.141(4) Uani 1 1 d . . . . .
H41 H -0.1980 0.8276 0.0746 0.169 Uiso 1 1 calc R . . . .
C42 C -0.1371(13) 0.9428(12) 0.0635(5) 0.157(5) Uani 1 1 d . . . . .
H42 H -0.2119 0.9681 0.0503 0.188 Uiso 1 1 calc R . . . .
C43 C -0.0335(15) 0.9912(9) 0.0683(5) 0.175(6) Uani 1 1 d . . . . .
H43 H -0.0384 1.0499 0.0585 0.210 Uiso 1 1 calc R . . . .
C44 C 0.0763(9) 0.9538(7) 0.0871(4) 0.128(3) Uani 1 1 d . . . . .
H44 H 0.1456 0.9868 0.0897 0.154 Uiso 1 1 calc R . . . .
C45 C 0.757(2) 0.4389(15) 0.2759(12) 0.138(8) Uani 0.60(2) 1 d . U P B 1
H45A H 0.8117 0.3898 0.2807 0.165 Uiso 0.60(2) 1 calc R . P B 1
H45B H 0.7764 0.4724 0.3100 0.165 Uiso 0.60(2) 1 calc R . P B 1
C46 C 0.6590(19) 0.4096(17) 0.2731(14) 0.176(10) Uani 0.60(2) 1 d . U P B 1
H46A H 0.6504 0.3962 0.3105 0.211 Uiso 0.60(2) 1 calc R . P B 1
H46B H 0.6533 0.3551 0.2528 0.211 Uiso 0.60(2) 1 calc R . P B 1
C47 C 0.528(2) 0.5341(16) 0.2735(10) 0.111(6) Uani 0.60(2) 1 d . U P B 1
H47A H 0.5891 0.5790 0.2761 0.133 Uiso 0.60(2) 1 calc R . P B 1
H47B H 0.5220 0.5162 0.3105 0.133 Uiso 0.60(2) 1 calc R . P B 1
C48 C 0.4057(17) 0.5637(10) 0.2378(10) 0.089(6) Uani 0.60(2) 1 d . U P B 1
H48A H 0.3499 0.5152 0.2333 0.106 Uiso 0.60(2) 1 calc R . P B 1
H48B H 0.3734 0.6101 0.2569 0.106 Uiso 0.60(2) 1 calc R . P B 1
N1 N 0.6036(4) 0.7382(3) 0.24391(19) 0.0626(13) Uani 1 1 d . . . . .
N2 N 0.6188(4) 0.6961(3) 0.13201(19) 0.0672(13) Uani 1 1 d . . . . .
N3 N 0.3793(5) 0.7618(4) 0.0940(2) 0.0812(16) Uani 1 1 d . . . . .
N4 N 0.3590(4) 0.7952(3) 0.20600(18) 0.0606(13) Uani 1 1 d . . . . .
N5 N 0.4169(17) 0.5958(12) 0.1808(8) 0.091(6) Uani 0.60(2) 1 d . U P B 1
H5A H 0.3450 0.5903 0.1583 0.109 Uiso 0.60(2) 1 calc R . P B 1
H5B H 0.4658 0.5592 0.1685 0.109 Uiso 0.60(2) 1 calc R . P B 1
O1 O 0.7874(10) 0.4929(9) 0.2331(7) 0.116(5) Uani 0.60(2) 1 d . U P B 1
O2 O 0.5484(16) 0.4701(12) 0.2443(9) 0.124(6) Uani 0.60(2) 1 d . U P B 1
C21A C 0.441(2) 0.821(5) 0.3641(17) 0.136(12) Uani 0.40(3) 1 d . U P A 2
C22A C 0.424(3) 0.728(4) 0.3859(16) 0.179(15) Uani 0.40(3) 1 d . U P A 2
H22A H 0.4203 0.6737 0.3687 0.215 Uiso 0.40(3) 1 calc R . P A 2
C23A C 0.414(2) 0.752(4) 0.4401(16) 0.162(13) Uani 0.40(3) 1 d . U P A 2
H23A H 0.4032 0.7073 0.4639 0.194 Uiso 0.40(3) 1 calc R . P A 2
C24A C 0.421(3) 0.837(4) 0.461(2) 0.183(15) Uani 0.40(3) 1 d . U P A 2
H24A H 0.4134 0.8415 0.4982 0.219 Uiso 0.40(3) 1 calc R . P A 2
C25A C 0.438(4) 0.922(4) 0.4337(15) 0.205(15) Uani 0.40(3) 1 d . U P A 2
H25A H 0.4418 0.9774 0.4497 0.246 Uiso 0.40(3) 1 calc R . P A 2
C26A C 0.449(3) 0.902(3) 0.3757(14) 0.180(14) Uani 0.40(3) 1 d . U P A 2
H26A H 0.4603 0.9448 0.3505 0.216 Uiso 0.40(3) 1 calc R . P A 2
N5A N 0.425(3) 0.607(2) 0.1656(16) 0.134(13) Uani 0.40(2) 1 d . U P B 2
H5AA H 0.3765 0.6023 0.1322 0.161 Uiso 0.40(2) 1 calc R . P B 2
H5AB H 0.4897 0.5755 0.1641 0.161 Uiso 0.40(2) 1 calc R . P B 2
C48A C 0.368(3) 0.562(2) 0.2010(16) 0.138(11) Uani 0.40(2) 1 d . U P B 2
H48C H 0.3457 0.5043 0.1860 0.166 Uiso 0.40(2) 1 calc R . P B 2
H48D H 0.2961 0.5924 0.2047 0.166 Uiso 0.40(2) 1 calc R . P B 2
C47A C 0.464(5) 0.553(3) 0.2645(17) 0.136(11) Uani 0.40(2) 1 d . U P B 2
H47C H 0.5052 0.6072 0.2760 0.164 Uiso 0.40(2) 1 calc R . P B 2
H47D H 0.4227 0.5335 0.2929 0.164 Uiso 0.40(2) 1 calc R . P B 2
O2A O 0.555(4) 0.479(4) 0.2505(16) 0.235(18) Uani 0.40(2) 1 d . U P B 2
C46A C 0.657(3) 0.470(3) 0.2918(11) 0.152(11) Uani 0.40(2) 1 d . U P B 2
H46C H 0.6461 0.4296 0.3204 0.183 Uiso 0.40(2) 1 calc R . P B 2
H46D H 0.6844 0.5260 0.3085 0.183 Uiso 0.40(2) 1 calc R . P B 2
C45A C 0.763(5) 0.425(4) 0.2464(19) 0.192(16) Uani 0.40(2) 1 d . U P B 2
H45C H 0.8098 0.3734 0.2601 0.230 Uiso 0.40(2) 1 calc R . P B 2
H45D H 0.7331 0.4253 0.2064 0.230 Uiso 0.40(2) 1 calc R . P B 2
O1A O 0.808(3) 0.5205(19) 0.2774(18) 0.202(12) Uani 0.40(2) 1 d . U P B 2

loop_
_atom_site_aniso_label
_atom_site_aniso_U_11
_atom_site_aniso_U_22
_atom_site_aniso_U_33
_atom_site_aniso_U_23
_atom_site_aniso_U_13
_atom_site_aniso_U_12
Zn 0.0505(5) 0.0774(5) 0.0537(5) -0.0070(3) 0.0125(3) 0.0039(4)
C1 0.065(5) 0.094(5) 0.054(4) -0.010(3) 0.002(3) 0.011(4)
C2 0.074(5) 0.147(7) 0.056(4) -0.018(4) -0.005(4) 0.023(4)
C1AA 0.060(5) 0.133(7) 0.075(5) -0.006(4) 0.004(4) 0.020(4)
C4 0.049(4) 0.099(5) 0.048(4) -0.005(3) 0.005(3) 0.010(3)
C5 0.050(4) 0.073(4) 0.063(4) 0.003(3) 0.009(3) 0.004(3)
C6 0.052(4) 0.084(5) 0.069(4) -0.001(3) 0.020(4) 0.007(3)
C7 0.075(5) 0.119(6) 0.078(5) -0.004(4) 0.026(4) 0.025(4)
C2AA 0.071(5) 0.161(7) 0.063(5) -0.004(4) 0.021(4) 0.033(5)
C3AA 0.062(4) 0.120(5) 0.060(4) -0.009(4) 0.014(4) 0.021(4)
C10 0.069(5) 0.145(7) 0.057(4) -0.012(4) 0.014(4) 0.019(4)
C11 0.069(5) 0.156(7) 0.050(4) -0.009(4) 0.006(4) 0.022(5)
C12 0.098(6) 0.236(11) 0.048(4) -0.015(5) 0.004(5) 0.059(7)
C13 0.083(6) 0.195(9) 0.060(5) -0.001(5) -0.001(4) 0.049(6)
C14 0.063(5) 0.119(6) 0.054(4) -0.004(3) 0.010(3) 0.020(4)
C15 0.052(4) 0.080(4) 0.067(4) -0.002(3) 0.007(3) 0.011(3)
C16 0.060(4) 0.067(4) 0.059(4) 0.002(3) 0.022(3) 0.008(3)
C17 0.066(4) 0.083(4) 0.065(4) 0.006(3) 0.012(4) 0.019(3)
C18 0.081(5) 0.082(5) 0.074(5) 0.000(3) 0.034(4) 0.026(4)
C19 0.067(4) 0.073(4) 0.058(4) 0.002(3) 0.024(3) 0.014(3)
C20 0.086(5) 0.092(5) 0.051(4) -0.005(3) 0.015(4) 0.026(4)
C21 0.058(10) 0.102(9) 0.062(8) -0.011(6) 0.028(7) 0.049(8)
C22 0.107(12) 0.151(12) 0.032(9) -0.012(8) 0.032(7) 0.026(8)
C23 0.134(19) 0.21(2) 0.071(13) -0.037(11) 0.052(11) 0.025(13)
C24 0.119(19) 0.228(18) 0.079(11) -0.034(10) 0.023(11) 0.032(12)
C25 0.20(2) 0.200(16) 0.114(12) -0.064(11) 0.055(13) 0.009(14)
C26 0.153(18) 0.130(11) 0.071(9) -0.051(7) 0.036(10) 0.002(10)
C27 0.069(5) 0.075(5) 0.076(4) 0.004(3) 0.020(4) 0.018(4)
C28 0.070(6) 0.113(8) 0.158(8) 0.029(6) 0.038(6) 0.025(6)
C29 0.116(9) 0.126(8) 0.182(10) 0.036(7) 0.045(8) 0.055(8)
C30 0.090(8) 0.152(10) 0.148(8) 0.018(7) 0.018(6) 0.068(8)
C31 0.057(6) 0.131(8) 0.195(10) -0.016(7) 0.006(6) 0.029(5)
C32 0.060(5) 0.108(6) 0.114(6) -0.002(4) 0.023(4) -0.001(5)
C33 0.084(6) 0.174(9) 0.063(5) -0.012(6) 0.021(5) 0.030(6)
C34 0.154(9) 0.164(9) 0.081(6) -0.025(6) 0.030(6) 0.019(7)
C35 0.131(9) 0.181(11) 0.102(8) -0.057(7) 0.007(6) 0.014(8)
C36 0.120(9) 0.216(14) 0.109(9) 0.003(9) 0.046(8) 0.050(9)
C37 0.111(8) 0.226(13) 0.095(8) -0.039(7) 0.034(6) -0.015(8)
C38 0.116(8) 0.253(13) 0.062(6) -0.019(6) 0.018(6) -0.008(8)
C39 0.070(5) 0.120(6) 0.056(4) 0.003(4) 0.017(4) 0.028(5)
C40 0.055(5) 0.153(7) 0.103(6) -0.013(5) 0.008(4) 0.022(5)
C41 0.071(7) 0.202(12) 0.139(9) -0.043(8) -0.002(6) 0.034(7)
C42 0.121(10) 0.221(15) 0.122(8) 0.004(9) 0.014(7) 0.094(11)
C43 0.174(13) 0.201(14) 0.162(11) 0.074(9) 0.062(10) 0.099(12)
C44 0.110(7) 0.137(8) 0.137(8) 0.046(6) 0.026(6) 0.053(6)
C45 0.133(13) 0.081(14) 0.21(2) 0.037(14) 0.056(13) -0.002(10)
C46 0.117(12) 0.132(15) 0.29(3) 0.042(15) 0.077(14) 0.005(10)
C47 0.115(14) 0.111(12) 0.111(12) 0.022(9) 0.033(10) -0.009(10)
C48 0.094(12) 0.082(9) 0.105(14) -0.025(10) 0.053(10) -0.017(8)
N1 0.060(3) 0.076(3) 0.052(3) 0.000(2) 0.011(2) 0.015(3)
N2 0.059(3) 0.090(4) 0.056(3) -0.004(2) 0.018(3) 0.008(3)
N3 0.060(4) 0.131(5) 0.052(3) -0.008(3) 0.010(3) 0.019(3)
N4 0.059(3) 0.073(3) 0.051(3) -0.002(2) 0.014(2) 0.010(2)
N5 0.091(10) 0.076(9) 0.105(11) -0.003(8) 0.020(8) -0.037(8)
O1 0.103(8) 0.084(8) 0.158(12) 0.018(7) 0.024(7) -0.015(6)
O2 0.110(9) 0.114(9) 0.168(15) 0.004(8) 0.074(9) -0.036(6)
C21A 0.043(16) 0.30(3) 0.062(15) -0.039(16) 0.007(12) 0.080(19)
C22A 0.16(3) 0.32(3) 0.067(18) -0.037(19) 0.047(17) 0.07(2)
C23A 0.10(2) 0.32(3) 0.059(16) -0.053(18) 0.019(13) 0.063(19)
C24A 0.11(3) 0.34(3) 0.10(2) -0.072(19) 0.029(19) 0.06(2)
C25A 0.16(4) 0.34(3) 0.12(2) -0.083(18) 0.04(2) 0.05(2)
C26A 0.13(3) 0.31(3) 0.102(18) -0.072(16) 0.045(18) 0.06(2)
N5A 0.15(2) 0.114(19) 0.17(2) 0.046(14) 0.098(15) 0.081(17)
C48A 0.17(2) 0.15(2) 0.09(2) -0.006(16) 0.027(16) -0.043(17)
C47A 0.16(3) 0.12(2) 0.13(2) 0.017(15) 0.023(15) -0.067(17)
O2A 0.24(2) 0.32(4) 0.109(19) -0.05(2) -0.020(15) 0.06(2)
C46A 0.182(19) 0.18(3) 0.078(15) 0.015(15) -0.010(13) -0.021(16)
C45A 0.23(3) 0.19(3) 0.15(3) 0.03(2) 0.02(2) 0.03(2)
O1A 0.20(2) 0.16(2) 0.25(3) -0.02(2) 0.07(2) -0.011(16)

loop_
_atom_type_symbol
_atom_type_description
_atom_type_scat_dispersion_real
_atom_type_scat_dispersion_imag
_atom_type_scat_source
C C 0.0033 0.0016 'International Tables Vol C Tables 4.2.6.8 and 6.1.1.4'
H H 0.0000 0.0000 'International Tables Vol C Tables 4.2.6.8 and 6.1.1.4'
N N 0.0061 0.0033 'International Tables Vol C Tables 4.2.6.8 and 6.1.1.4'
O O 0.0106 0.0060 'International Tables Vol C Tables 4.2.6.8 and 6.1.1.4'
Zn Zn 0.2839 1.4301 'International Tables Vol C Tables 4.2.6.8 and 6.1.1.4'

loop_
_geom_angle_atom_site_label_1
_geom_angle_atom_site_label_2
_geom_angle_atom_site_label_3
_geom_angle
N1 Zn N2 88.70(19)
N1 Zn N4 88.85(18)
N1 Zn N5 98.0(5)
N2 Zn N4 164.62(19)
N2 Zn N5 97.6(6)
N3 Zn N1 160.3(2)
N3 Zn N2 88.8(2)
N3 Zn N4 88.37(19)
N3 Zn N5 101.7(5)
N4 Zn N5 97.7(6)
N5A Zn N1 105.4(11)
N5A Zn N2 90.7(9)
N5A Zn N3 94.1(11)
N5A Zn N4 104.6(9)
C20 C1 C2 125.7(6)
N1 C1 C2 109.2(6)
N1 C1 C20 125.1(5)
C1AA C2 C1 107.7(6)
C2 C1AA C4 107.7(6)
C5 C4 C1AA 124.3(6)
N1 C4 C1AA 108.9(5)
N1 C4 C5 126.7(5)
C4 C5 C6 124.3(5)
C4 C5 C27 117.8(5)
C6 C5 C27 118.0(5)
C5 C6 C7 124.7(6)
N2 C6 C5 126.0(5)
N2 C6 C7 109.3(5)
C2AA C7 C6 106.7(6)
C7 C2AA C3AA 107.2(6)
C10 C3AA C2AA 125.0(6)
N2 C3AA C2AA 110.3(6)
N2 C3AA C10 124.8(6)
C3AA C10 C11 125.7(6)
C3AA C10 C33 118.2(6)
C11 C10 C33 116.0(6)
C10 C11 C12 125.7(6)
N3 C11 C10 126.3(6)
N3 C11 C12 107.9(6)
C13 C12 C11 108.6(6)
C12 C13 C14 107.7(6)
C15 C14 C13 125.4(6)
C15 C14 N3 126.1(6)
N3 C14 C13 108.4(5)
C14 C15 C16 125.2(5)
C14 C15 C39 118.5(5)
C16 C15 C39 116.1(5)
C15 C16 C17 124.7(6)
N4 C16 C15 125.2(5)
N4 C16 C17 110.0(5)
C18 C17 C16 107.0(6)
C17 C18 C19 108.1(6)
C20 C19 C18 126.7(6)
N4 C19 C18 107.7(5)
N4 C19 C20 125.5(5)
C1 C20 C19 125.9(5)
C1 C20 C21 111.9(8)
C1 C20 C21A 126.9(11)
C19 C20 C21 122.2(8)
C19 C20 C21A 107.2(11)
C22 C21 C20 123.7(16)
C26 C21 C20 123.8(16)
C26 C21 C22 112.3(17)
C21 C22 C23 122.0(18)
C24 C23 C22 119(2)
C25 C24 C23 119(3)
C24 C25 C26 125(2)
C21 C26 C25 121.7(18)
C28 C27 C5 118.6(7)
C28 C27 C32 117.9(7)
C32 C27 C5 123.5(7)
C27 C28 C29 122.5(9)
C27 C28 O1 115.3(9)
C29 C28 O1 120.7(11)
O1A C28 C27 113.6(14)
O1A C28 C29 112.4(17)
C30 C29 C28 118.1(10)
C31 C30 C29 120.8(9)
C30 C31 C32 120.1(9)
C27 C32 C31 120.6(8)
C34 C33 C10 119.8(9)
C38 C33 C10 120.1(10)
C38 C33 C34 120.1(8)
C33 C34 C35 117.3(10)
C36 C35 C34 118.3(11)
C37 C36 C35 123.5(12)
C36 C37 C38 117.4(12)
C33 C38 C37 123.4(11)
C40 C39 C15 119.3(7)
C44 C39 C15 120.0(8)
C44 C39 C40 120.6(8)
C39 C40 C41 116.6(10)
C42 C41 C40 123.2(12)
C41 C42 C43 118.7(12)
C44 C43 C42 120.5(13)
C43 C44 C39 120.4(11)
C46 C45 O1 123(3)
C45 C46 O2 116(2)
O2 C47 C48 99.0(19)
N5 C48 C47 111.9(14)
C1 N1 Zn 127.1(4)
C4 N1 Zn 125.4(4)
C4 N1 C1 106.3(5)
C6 N2 Zn 125.2(4)
C6 N2 C3AA 106.5(5)
C3AA N2 Zn 126.2(4)
C11 N3 Zn 125.4(4)
C14 N3 Zn 126.9(4)
C14 N3 C11 107.4(5)
C16 N4 Zn 126.7(4)
C16 N4 C19 107.2(5)
C19 N4 Zn 125.8(4)
C48 N5 Zn 120.5(11)
C45 O1 C28 112.1(17)
C47 O2 C46 115(2)
C22A C21A C20 100(4)
C26A C21A C20 114(4)
C26A C21A C22A 146(4)
C23A C22A C21A 97(4)
C24A C23A C22A 126(5)
C23A C24A C25A 129(5)
C26A C25A C24A 108(4)
C21A C26A C25A 113(4)
C48A N5A Zn 129(3)
N5A C48A C47A 109(3)
O2A C47A C48A 100(3)
C46A O2A C47A 112(4)
O2A C46A C45A 98(3)
O1A C45A C46A 66(3)
C28 O1A C45A 102(3)

loop_
_geom_bond_atom_site_label_1
_geom_bond_atom_site_label_2
_geom_bond_distance
Zn N1 2.047(5)
Zn N2 2.063(5)
Zn N3 2.041(5)
Zn N4 2.068(4)
Zn N5 2.203(18)
Zn N5A 1.97(3)
C1 C2 1.416(9)
C1 C20 1.394(9)
C1 N1 1.373(7)
C2 C1AA 1.331(9)
C1AA C4 1.422(8)
C4 C5 1.394(8)
C4 N1 1.370(7)
C5 C6 1.395(8)
C5 C27 1.472(8)
C6 C7 1.445(8)
C6 N2 1.366(7)
C7 C2AA 1.364(9)
C2AA C3AA 1.414(9)
C3AA C10 1.380(9)
C3AA N2 1.375(7)
C10 C11 1.392(9)
C10 C33 1.507(10)
C11 C12 1.431(10)
C11 N3 1.389(8)
C12 C13 1.330(10)
C13 C14 1.442(8)
C14 C15 1.369(8)
C14 N3 1.372(8)
C15 C16 1.412(8)
C15 C39 1.500(9)
C16 C17 1.424(8)
C16 N4 1.347(7)
C17 C18 1.330(8)
C18 C19 1.436(8)
C19 C20 1.396(9)
C19 N4 1.377(7)
C20 C21 1.47(2)
C20 C21A 1.67(4)
C21 C22 1.40(3)
C21 C26 1.36(2)
C22 C23 1.42(3)
C23 C24 1.30(3)
C24 C25 1.24(3)
C25 C26 1.37(2)
C27 C28 1.339(10)
C27 C32 1.347(9)
C28 C29 1.374(12)
C28 O1 1.454(15)
C28 O1A 1.33(3)
C29 C30 1.358(13)
C30 C31 1.317(12)
C31 C32 1.388(11)
C33 C34 1.393(12)
C33 C38 1.295(12)
C34 C35 1.434(12)
C35 C36 1.360(14)
C36 C37 1.306(14)
C37 C38 1.405(12)
C39 C40 1.371(10)
C39 C44 1.370(11)
C40 C41 1.422(12)
C41 C42 1.316(15)
C42 C43 1.380(17)
C43 C44 1.365(14)
C45 C46 1.19(3)
C45 O1 1.44(3)
C46 O2 1.60(3)
C47 C48 1.55(3)
C47 O2 1.27(3)
C48 N5 1.52(3)
C21A C22A 1.55(8)
C21A C26A 1.28(7)
C22A C23A 1.41(4)
C23A C24A 1.40(6)
C24A C25A 1.51(7)
C25A C26A 1.49(4)
N5A C48A 1.38(4)
C48A C47A 1.71(5)
C47A O2A 1.63(7)
O2A C46A 1.37(5)
C46A C45A 1.95(7)
C45A O1A 1.69(7)
